data_4064698
loop_
_publ_author_name
'Khusnutdinova, Julia R.'
'Zavalij, Peter Y.'
'Vedernikov, Andrei N.'

_publ_section_title
;
 Allylic C--H Deprotonation of Olefins with PtII(OH) to Form \h3-Allyl
 PtIIComplexes in Water and Aprotic Organic Solvents
;
_journal_issue 12
_journal_name_full Organometallics
_journal_page_first 3392
_journal_paper_doi 10.1021/om2002766
_journal_volume 30
_journal_year 2011
_chemical_formula_moiety '2(C19 H23 Cl N2 O3 Pt S), C H4 O'
_chemical_formula_sum 'C39 H50 Cl2 N4 O7 Pt2 S2'
_chemical_formula_weight 1212.03
_chemical_name_common 'platimun octene complex'
_chemical_name_systematic
;
platimun octene complex
;
_space_group_IT_number 15
_symmetry_cell_setting monoclinic
_symmetry_space_group_name_Hall '-C 2yc'
_symmetry_space_group_name_H-M 'C 1 2/c 1'
_atom_sites_solution_hydrogens geom
_atom_sites_solution_primary direct
_atom_sites_solution_secondary difmap
_audit_creation_method 'SHELXL-97 & ZCIF'
_cell_angle_alpha 90.00
_cell_angle_beta 104.0610(10)
_cell_angle_gamma 90.00
_cell_formula_units_Z 4
_cell_length_a 32.1173(15)
_cell_length_b 7.4449(3)
_cell_length_c 17.5732(8)
_cell_measurement_reflns_used 8985
_cell_measurement_temperature 220(2)
_cell_measurement_theta_max 29.2
_cell_measurement_theta_min 2.4
_cell_volume 4076.0(3)
_computing_cell_refinement 'SAINT (Bruker, 1999)'
_computing_data_collection 'SMART (Bruker, 1999)'
_computing_data_reduction SAINT
_computing_molecular_graphics 'XSHEL (Bruker, 1999)'
_computing_publication_material SHELXL-97
_computing_structure_refinement 'SHELXL-97 (Sheldrick, 1997)'
_computing_structure_solution 'SHELXS-97 (Sheldrick, 1990)'
_diffrn_ambient_temperature 220(2)
_diffrn_detector 'CCD area detector'
_diffrn_detector_area_resol_mean 8.33
_diffrn_detector_type 'Bruker Smart1000'
_diffrn_measured_fraction_theta_full 0.997
_diffrn_measured_fraction_theta_max 0.997
_diffrn_measurement_details 366,366,366,726
_diffrn_measurement_device_type 'three-circle diffractometer'
_diffrn_measurement_method '\w and \f scans'
_diffrn_measurement_specimen_support 'glass capillary'
_diffrn_orient_matrix_type standard
_diffrn_orient_matrix_UB_11 -0.0312640
_diffrn_orient_matrix_UB_12 -0.0296568
_diffrn_orient_matrix_UB_13 -0.0114832
_diffrn_orient_matrix_UB_21 -0.0034123
_diffrn_orient_matrix_UB_22 0.0383822
_diffrn_orient_matrix_UB_23 -0.0556884
_diffrn_orient_matrix_UB_31 0.0063800
_diffrn_orient_matrix_UB_32 -0.1252397
_diffrn_orient_matrix_UB_33 -0.0143764
_diffrn_radiation_monochromator graphite
_diffrn_radiation_source 'fine-focus sealed tube'
_diffrn_radiation_type MoK\a
_diffrn_radiation_wavelength 0.71073
_diffrn_reflns_av_R_equivalents 0.0282
_diffrn_reflns_av_sigmaI/netI 0.0186
_diffrn_reflns_limit_h_max 41
_diffrn_reflns_limit_h_min -41
_diffrn_reflns_limit_k_max 9
_diffrn_reflns_limit_k_min -9
_diffrn_reflns_limit_l_max 22
_diffrn_reflns_limit_l_min -22
_diffrn_reflns_number 25159
_diffrn_reflns_theta_full 27.50
_diffrn_reflns_theta_max 27.50
_diffrn_reflns_theta_min 2.62
_diffrn_source_current 30
_diffrn_source_voltage 50
_exptl_absorpt_coefficient_mu 7.145
_exptl_absorpt_correction_T_max 0.424
_exptl_absorpt_correction_T_min 0.153
_exptl_absorpt_correction_type multi-scan
_exptl_absorpt_process_details 'SADABS (Sheldrick, 1996)'
_exptl_crystal_colour yellow
_exptl_crystal_density_diffrn 1.975
_exptl_crystal_density_method not-measured
_exptl_crystal_description prism
_exptl_crystal_F_000 2360
_exptl_crystal_id 'Vedern/Khusnutdinova JK-Ptcoe'
_exptl_crystal_size_max 0.28
_exptl_crystal_size_mid 0.24
_exptl_crystal_size_min 0.12
_refine_diff_density_max 1.099
_refine_diff_density_min -0.769
_refine_diff_density_rms 0.077
_refine_ls_extinction_coef 0.000101(10)
_refine_ls_extinction_expression Fc^*^=kFc[1+0.001xFc^2^\l^3^/sin(2\q)]^-1/4^
_refine_ls_extinction_method SHELXL
_refine_ls_goodness_of_fit_ref 1.001
_refine_ls_hydrogen_treatment constr
_refine_ls_matrix_type full
_refine_ls_number_parameters 293
_refine_ls_number_reflns 4683
_refine_ls_number_restraints 12
_refine_ls_restrained_S_all 1.005
_refine_ls_R_factor_all 0.0165
_refine_ls_R_factor_gt 0.0145
_refine_ls_shift/su_max 0.001
_refine_ls_shift/su_mean 0.000
_refine_ls_structure_factor_coef Fsqd
_refine_ls_weighting_details 'w=1/[\s^2^(Fo^2^)+(0.0125P)^2^+8.9P], P=(max(Fo^2^,0)+2Fc^2^)/3'
_refine_ls_weighting_scheme calc
_refine_ls_wR_factor_gt 0.0345
_refine_ls_wR_factor_ref 0.0351
_reflns_number_gt 4382
_reflns_number_total 4683
_reflns_threshold_expression >2sigma(I)
_cod_data_source_file om2002766_si_001.cif
_cod_data_source_block 1431
_cod_depositor_comments
;
The following automatic conversions were performed:

'_symmetry_cell_setting' value 'Monoclinic' changed to 'monoclinic'
according to /home/saulius/struct/CIF-dictionaries/cif_core.dic
dictionary named 'cif_core.dic' version 2.4.1 from 2010-06-29.

Automatic conversion script
Id: cif_fix_values 1715 2011-07-08 13:25:40Z adriana 
;
_cod_original_sg_symbol_H-M C2/c
_cod_database_code 4064698
_diffrn_measurement_total_frames-ccd 1824
_diffrn_measurement_frame_width-ccd 0.5
_diffrn_detector_distance-ccd 4.939
_diffrn_measurement_frame_time-ccd 13
_diffrn_measurement_total_time-ccd 10.21
_diffrn_measurement_frame_size-ccd 512

loop_
_symmetry_equiv_pos_as_xyz
'x, y, z'
'-x, y, -z+1/2'
'x+1/2, y+1/2, z'
'-x+1/2, y+1/2, -z+1/2'
'-x, -y, -z'
'x, -y, z-1/2'
'-x+1/2, -y+1/2, -z'
'x+1/2, -y+1/2, z-1/2'

loop_
_atom_site_label
_atom_site_type_symbol
_atom_site_fract_x
_atom_site_fract_y
_atom_site_fract_z
_atom_site_U_iso_or_equiv
_atom_site_adp_type
_atom_site_occupancy
_atom_site_symmetry_multiplicity
_atom_site_calc_flag
_atom_site_refinement_flags
Pt1 Pt 0.118822(3) 0.268851(10) 0.125871(4) 0.01786(4) Uani 1 1 d .
Cl1 Cl 0.11134(2) 0.29602(8) -0.00734(3) 0.03012(12) Uani 1 1 d .
S1 S 0.106650(18) -0.20914(7) 0.16024(3) 0.02329(11) Uani 1 1 d .
O1 O 0.14534(6) -0.2403(2) 0.22119(12) 0.0388(5) Uani 1 1 d .
O2 O 0.07701(6) -0.3600(2) 0.14633(11) 0.0356(4) Uani 1 1 d .
O3 O 0.11363(6) -0.1330(2) 0.08867(10) 0.0322(4) Uani 1 1 d .
C1 C 0.07705(7) -0.0405(3) 0.20387(12) 0.0219(4) Uani 1 1 d .
H1 H 0.0606 -0.1122 0.2339 0.014(5) Uiso 1 1 calc R
N1 N 0.11986(6) 0.2376(2) 0.24110(11) 0.0195(4) Uani 1 1 d .
C11 C 0.10446(7) 0.0822(3) 0.26388(12) 0.0208(4) Uani 1 1 d .
C12 C 0.11101(8) 0.0417(3) 0.34288(13) 0.0274(5) Uani 1 1 d .
H12 H 0.1019 -0.0697 0.3581 0.029(7) Uiso 1 1 calc R
C13 C 0.13082(8) 0.1637(4) 0.39943(14) 0.0339(5) Uani 1 1 d .
H13 H 0.1360 0.1356 0.4531 0.048(9) Uiso 1 1 calc R
C14 C 0.14281(8) 0.3285(4) 0.37496(14) 0.0326(5) Uani 1 1 d .
H14 H 0.1545 0.4175 0.4119 0.038(8) Uiso 1 1 calc R
C15 C 0.13745(7) 0.3607(3) 0.29638(13) 0.0265(5) Uani 1 1 d .
H15 H 0.1463 0.4718 0.2803 0.027(7) Uiso 1 1 calc R
N2 N 0.05468(6) 0.1982(2) 0.10502(11) 0.0206(4) Uani 1 1 d .
C21 C 0.04332(7) 0.0545(3) 0.14235(12) 0.0213(4) Uani 1 1 d .
C22 C 0.00137(7) -0.0078(3) 0.12340(14) 0.0270(5) Uani 1 1 d .
H22 H -0.0063 -0.1088 0.1492 0.036(7) Uiso 1 1 calc R
C23 C -0.02927(7) 0.0799(3) 0.06610(14) 0.0301(5) Uani 1 1 d .
H23 H -0.0576 0.0363 0.0511 0.037(8) Uiso 1 1 calc R
C24 C -0.01763(8) 0.2315(3) 0.03159(15) 0.0306(5) Uani 1 1 d .
H24 H -0.0382 0.2965 -0.0054 0.041(8) Uiso 1 1 calc R
C25 C 0.02450(8) 0.2870(3) 0.05180(14) 0.0274(5) Uani 1 1 d .
H25 H 0.0324 0.3899 0.0277 0.029(7) Uiso 1 1 calc R
C31 C 0.18115(7) 0.4052(3) 0.14953(13) 0.0213(4) Uani 1 1 d .
H31 H 0.1794(8) 0.479(3) 0.1954(14) 0.024(6) Uiso 1 1 d .
C32 C 0.18795(7) 0.2212(3) 0.15770(13) 0.0217(4) Uani 1 1 d .
H32 H 0.1914(8) 0.168(3) 0.2096(14) 0.019(6) Uiso 1 1 d .
C33 C 0.20576(8) 0.1068(3) 0.10267(14) 0.0279(5) Uani 1 1 d .
H331 H 0.1954 0.1517 0.0490 0.024(6) Uiso 1 1 calc R
H332 H 0.1956 -0.0169 0.1042 0.038(8) Uiso 1 1 calc R
C34 C 0.25510(8) 0.1089(3) 0.12514(15) 0.0320(5) Uani 1 1 d .
H341 H 0.2647 0.0807 0.1812 0.039(8) Uiso 1 1 calc R
H342 H 0.2651 0.0116 0.0965 0.044(8) Uiso 1 1 calc R
C35 C 0.27750(8) 0.2824(3) 0.11009(15) 0.0300(5) Uani 1 1 d .
H351 H 0.2665 0.3151 0.0548 0.031(7) Uiso 1 1 calc R
H352 H 0.3082 0.2569 0.1181 0.033(8) Uiso 1 1 calc R
C36 C 0.27269(8) 0.4464(3) 0.16028(14) 0.0303(5) Uani 1 1 d .
H361 H 0.2649 0.4038 0.2078 0.034(7) Uiso 1 1 calc R
H362 H 0.3007 0.5056 0.1767 0.031(7) Uiso 1 1 calc R
C37 C 0.23952(8) 0.5868(3) 0.12078(15) 0.0317(5) Uani 1 1 d .
H371 H 0.2496 0.6432 0.0781 0.034(7) Uiso 1 1 calc R
H372 H 0.2381 0.6806 0.1592 0.038(8) Uiso 1 1 calc R
C38 C 0.19396(7) 0.5145(3) 0.08719(14) 0.0263(5) Uani 1 1 d .
H381 H 0.1739 0.6144 0.0713 0.033(7) Uiso 1 1 calc R
H382 H 0.1934 0.4397 0.0410 0.025(6) Uiso 1 1 calc R
C1M C -0.0103(6) 0.4683(11) 0.2286(10) 0.110(6) Uani 0.50 1 d PU
H13M H 0.0085 0.3680 0.2256 0.166 Uiso 0.50 1 calc PR
H12M H -0.0327 0.4750 0.1805 0.166 Uiso 0.50 1 calc PR
H11M H -0.0230 0.4513 0.2727 0.166 Uiso 0.50 1 calc PR
O1M O 0.0136(2) 0.6288(7) 0.2387(4) 0.0848(18) Uani 0.50 1 d PU
H1M H 0.0317 0.6249 0.2121 0.127 Uiso 0.50 1 calc PR

loop_
_atom_site_aniso_label
_atom_site_aniso_U_11
_atom_site_aniso_U_22
_atom_site_aniso_U_33
_atom_site_aniso_U_23
_atom_site_aniso_U_13
_atom_site_aniso_U_12
Pt1 0.01741(5) 0.01970(5) 0.01599(5) 0.00042(3) 0.00309(3) -0.00079(3)
Cl1 0.0316(3) 0.0402(3) 0.0171(3) 0.0014(2) 0.0030(2) -0.0087(2)
S1 0.0233(3) 0.0186(2) 0.0262(3) -0.00040(19) 0.0028(2) 0.00191(19)
O1 0.0341(11) 0.0349(9) 0.0398(11) -0.0072(7) -0.0059(8) 0.0127(7)
O2 0.0403(10) 0.0205(8) 0.0444(10) -0.0039(7) 0.0076(8) -0.0068(7)
O3 0.0403(10) 0.0285(8) 0.0317(9) -0.0014(7) 0.0163(8) 0.0029(7)
C1 0.0218(11) 0.0227(10) 0.0226(11) 0.0016(8) 0.0080(9) -0.0010(8)
N1 0.0173(9) 0.0243(8) 0.0176(9) 0.0006(6) 0.0057(7) 0.0032(7)
C11 0.0174(10) 0.0247(10) 0.0215(11) 0.0002(8) 0.0071(8) 0.0028(8)
C12 0.0263(12) 0.0326(12) 0.0247(11) 0.0043(9) 0.0087(9) 0.0000(9)
C13 0.0338(14) 0.0507(15) 0.0177(11) 0.0001(10) 0.0074(10) -0.0016(11)
C14 0.0316(13) 0.0430(13) 0.0234(12) -0.0096(10) 0.0071(10) -0.0067(11)
C15 0.0247(12) 0.0293(11) 0.0261(12) -0.0041(9) 0.0075(9) -0.0030(9)
N2 0.0166(9) 0.0194(8) 0.0246(9) -0.0016(7) 0.0027(7) -0.0001(7)
C21 0.0205(11) 0.0229(10) 0.0218(11) -0.0031(8) 0.0074(9) 0.0008(8)
C22 0.0220(11) 0.0303(11) 0.0302(12) -0.0031(9) 0.0094(9) -0.0032(9)
C23 0.0179(11) 0.0387(13) 0.0335(13) -0.0088(10) 0.0059(10) 0.0000(9)
C24 0.0219(12) 0.0317(12) 0.0346(13) -0.0044(9) 0.0000(10) 0.0064(9)
C25 0.0259(12) 0.0242(11) 0.0281(12) 0.0009(9) -0.0009(10) 0.0029(8)
C31 0.0169(10) 0.0246(10) 0.0217(11) -0.0028(8) 0.0031(8) -0.0024(8)
C32 0.0151(10) 0.0290(11) 0.0207(11) 0.0051(8) 0.0038(8) 0.0013(8)
C33 0.0277(12) 0.0220(10) 0.0366(13) -0.0018(9) 0.0126(10) 0.0006(9)
C34 0.0259(12) 0.0322(12) 0.0397(14) -0.0017(10) 0.0116(11) 0.0055(10)
C35 0.0221(12) 0.0422(13) 0.0276(12) -0.0067(10) 0.0095(10) -0.0033(9)
C36 0.0221(12) 0.0394(13) 0.0290(12) -0.0065(10) 0.0054(10) -0.0066(10)
C37 0.0297(13) 0.0290(12) 0.0367(14) -0.0008(10) 0.0090(11) -0.0093(9)
C38 0.0255(12) 0.0239(10) 0.0289(12) 0.0046(9) 0.0053(10) -0.0015(9)
C1M 0.137(15) 0.068(5) 0.156(16) -0.035(6) 0.094(11) -0.018(6)
O1M 0.116(5) 0.051(3) 0.114(5) 0.008(3) 0.078(4) -0.009(3)

loop_
_atom_type_symbol
_atom_type_description
_atom_type_scat_dispersion_real
_atom_type_scat_dispersion_imag
_atom_type_scat_source
C C 0.0033 0.0016 'International Tables Vol C Tables 4.2.6.8 and 6.1.1.4'
H H 0.0000 0.0000 'International Tables Vol C Tables 4.2.6.8 and 6.1.1.4'
N N 0.0061 0.0033 'International Tables Vol C Tables 4.2.6.8 and 6.1.1.4'
O O 0.0106 0.0060 'International Tables Vol C Tables 4.2.6.8 and 6.1.1.4'
S S 0.1246 0.1234 'International Tables Vol C Tables 4.2.6.8 and 6.1.1.4'
Cl Cl 0.1484 0.1585 'International Tables Vol C Tables 4.2.6.8 and 6.1.1.4'
Pt Pt -1.7033 8.3905 'International Tables Vol C Tables 4.2.6.8 and 6.1.1.4'

loop_
_geom_angle_atom_site_label_1
_geom_angle_atom_site_label_2
_geom_angle_atom_site_label_3
_geom_angle
N1 Pt1 N2 85.52(7)
N1 Pt1 C32 87.51(8)
N2 Pt1 C32 155.53(8)
N1 Pt1 C31 94.07(8)
N2 Pt1 C31 167.04(8)
C32 Pt1 C31 37.03(8)
N1 Pt1 Cl1 174.87(5)
N2 Pt1 Cl1 89.35(5)
C32 Pt1 Cl1 97.08(6)
C31 Pt1 Cl1 90.98(6)
O3 S1 O1 114.81(12)
O3 S1 O2 112.97(11)
O1 S1 O2 114.16(11)
O3 S1 C1 107.36(10)
O1 S1 C1 103.72(10)
O2 S1 C1 102.27(10)
C11 C1 C21 114.41(17)
C11 C1 S1 115.45(15)
C21 C1 S1 111.93(14)
C11 C1 H1 104.5
C21 C1 H1 104.5
S1 C1 H1 104.5
C15 N1 C11 118.93(19)
C15 N1 Pt1 122.72(15)
C11 N1 Pt1 118.24(14)
N1 C11 C12 120.2(2)
N1 C11 C1 120.23(18)
C12 C11 C1 119.35(19)
C13 C12 C11 120.6(2)
C13 C12 H12 119.7
C11 C12 H12 119.7
C12 C13 C14 118.2(2)
C12 C13 H13 120.9
C14 C13 H13 120.9
C15 C14 C13 119.4(2)
C15 C14 H14 120.3
C13 C14 H14 120.3
N1 C15 C14 122.2(2)
N1 C15 H15 118.9
C14 C15 H15 118.9
C25 N2 C21 119.52(19)
C25 N2 Pt1 121.04(15)
C21 N2 Pt1 119.34(14)
N2 C21 C22 120.7(2)
N2 C21 C1 119.20(19)
C22 C21 C1 120.1(2)
C21 C22 C23 119.5(2)
C21 C22 H22 120.2
C23 C22 H22 120.2
C24 C23 C22 119.0(2)
C24 C23 H23 120.5
C22 C23 H23 120.5
C23 C24 C25 119.2(2)
C23 C24 H24 120.4
C25 C24 H24 120.4
N2 C25 C24 121.9(2)
N2 C25 H25 119.0
C24 C25 H25 119.0
C32 C31 C38 123.1(2)
C32 C31 Pt1 71.12(12)
C38 C31 Pt1 120.83(15)
C32 C31 H31 120.1(14)
C38 C31 H31 112.0(14)
Pt1 C31 H31 100.5(14)
C31 C32 C33 124.6(2)
C31 C32 Pt1 71.85(12)
C33 C32 Pt1 116.74(16)
C31 C32 H32 118.5(14)
C33 C32 H32 113.3(14)
Pt1 C32 H32 100.5(14)
C32 C33 C34 111.0(2)
C32 C33 H331 109.4
C34 C33 H331 109.4
C32 C33 H332 109.4
C34 C33 H332 109.4
H331 C33 H332 108.0
C35 C34 C33 117.5(2)
C35 C34 H341 107.9
C33 C34 H341 107.9
C35 C34 H342 107.9
C33 C34 H342 107.9
H341 C34 H342 107.2
C34 C35 C36 117.0(2)
C34 C35 H351 108.0
C36 C35 H351 108.0
C34 C35 H352 108.0
C36 C35 H352 108.0
H351 C35 H352 107.3
C37 C36 C35 116.0(2)
C37 C36 H361 108.3
C35 C36 H361 108.3
C37 C36 H362 108.3
C35 C36 H362 108.3
H361 C36 H362 107.4
C36 C37 C38 115.30(19)
C36 C37 H371 108.4
C38 C37 H371 108.4
C36 C37 H372 108.4
C38 C37 H372 108.4
H371 C37 H372 107.5
C31 C38 C37 108.31(19)
C31 C38 H381 110.0
C37 C38 H381 110.0
C31 C38 H382 110.0
C37 C38 H382 110.0
H381 C38 H382 108.4
O1M C1M H13M 109.5
O1M C1M H12M 109.5
H13M C1M H12M 109.5
O1M C1M H11M 109.5
H13M C1M H11M 109.5
H12M C1M H11M 109.5
C1M O1M H1M 109.5

loop_
_geom_bond_atom_site_label_1
_geom_bond_atom_site_label_2
_geom_bond_distance
Pt1 N1 2.0305(18)
Pt1 N2 2.0707(18)
Pt1 C32 2.183(2)
Pt1 C31 2.192(2)
Pt1 Cl1 2.3034(6)
S1 O3 1.4458(17)
S1 O1 1.4485(19)
S1 O2 1.4539(17)
S1 C1 1.850(2)
C1 C11 1.507(3)
C1 C21 1.508(3)
C1 H1 0.9900
N1 C15 1.355(3)
N1 C11 1.356(3)
C11 C12 1.386(3)
C12 C13 1.382(3)
C12 H12 0.9400
C13 C14 1.385(4)
C13 H13 0.9400
C14 C15 1.371(3)
C14 H14 0.9400
C15 H15 0.9400
N2 C25 1.346(3)
N2 C21 1.350(3)
C21 C22 1.387(3)
C22 C23 1.388(3)
C22 H22 0.9400
C23 C24 1.376(4)
C23 H23 0.9400
C24 C25 1.376(4)
C24 H24 0.9400
C25 H25 0.9400
C31 C32 1.389(3)
C31 C38 1.500(3)
C31 H31 0.99(2)
C32 C33 1.502(3)
C32 H32 0.98(2)
C33 C34 1.538(3)
C33 H331 0.9800
C33 H332 0.9800
C34 C35 1.533(3)
C34 H341 0.9800
C34 H342 0.9800
C35 C36 1.536(3)
C35 H351 0.9800
C35 H352 0.9800
C36 C37 1.533(3)
C36 H361 0.9800
C36 H362 0.9800
C37 C38 1.536(3)
C37 H371 0.9800
C37 H372 0.9800
C38 H381 0.9800
C38 H382 0.9800
C1M O1M 1.408(12)
C1M H13M 0.9700
C1M H12M 0.9700
C1M H11M 0.9700
O1M H1M 0.8300

loop_
_geom_hbond_atom_site_label_D
_geom_hbond_atom_site_label_H
_geom_hbond_atom_site_label_A
_geom_hbond_distance_DH
_geom_hbond_distance_HA
_geom_hbond_distance_DA
_geom_hbond_angle_DHA
_geom_hbond_site_symmetry_A
O1M H1M O2 0.83 2.07 2.897(5) 174.8 1_565

loop_
_geom_torsion_atom_site_label_1
_geom_torsion_atom_site_label_2
_geom_torsion_atom_site_label_3
_geom_torsion_atom_site_label_4
_geom_torsion
O3 S1 C1 C11 -93.67(17)
O1 S1 C1 C11 28.26(18)
O2 S1 C1 C11 147.23(16)
O3 S1 C1 C21 39.55(18)
O1 S1 C1 C21 161.48(16)
O2 S1 C1 C21 -79.55(16)
N2 Pt1 N1 C15 -132.31(18)
C32 Pt1 N1 C15 71.17(18)
C31 Pt1 N1 C15 34.70(18)
N2 Pt1 N1 C11 51.57(16)
C32 Pt1 N1 C11 -104.95(16)
C31 Pt1 N1 C11 -141.42(16)
C15 N1 C11 C12 -7.2(3)
Pt1 N1 C11 C12 169.10(16)
C15 N1 C11 C1 167.82(19)
Pt1 N1 C11 C1 -15.9(3)
C21 C1 C11 N1 -43.6(3)
S1 C1 C11 N1 88.5(2)
C21 C1 C11 C12 131.4(2)
S1 C1 C11 C12 -96.5(2)
N1 C11 C12 C13 4.2(3)
C1 C11 C12 C13 -170.9(2)
C11 C12 C13 C14 1.7(4)
C12 C13 C14 C15 -4.4(4)
C11 N1 C15 C14 4.4(3)
Pt1 N1 C15 C14 -171.66(18)
C13 C14 C15 N1 1.4(4)
N1 Pt1 N2 C25 136.93(17)
C32 Pt1 N2 C25 -149.15(19)
C31 Pt1 N2 C25 48.2(4)
Cl1 Pt1 N2 C25 -43.32(17)
N1 Pt1 N2 C21 -46.69(16)
C32 Pt1 N2 C21 27.2(3)
C31 Pt1 N2 C21 -135.4(3)
Cl1 Pt1 N2 C21 133.06(15)
C25 N2 C21 C22 3.4(3)
Pt1 N2 C21 C22 -172.99(16)
C25 N2 C21 C1 -177.95(19)
Pt1 N2 C21 C1 5.6(2)
C11 C1 C21 N2 48.9(3)
S1 C1 C21 N2 -84.8(2)
C11 C1 C21 C22 -132.5(2)
S1 C1 C21 C22 93.8(2)
N2 C21 C22 C23 -0.8(3)
C1 C21 C22 C23 -179.4(2)
C21 C22 C23 C24 -2.6(3)
C22 C23 C24 C25 3.3(4)
C21 N2 C25 C24 -2.8(3)
Pt1 N2 C25 C24 173.61(18)
C23 C24 C25 N2 -0.7(4)
N1 Pt1 C31 C32 80.42(13)
N2 Pt1 C31 C32 168.1(3)
Cl1 Pt1 C31 C32 -100.49(13)
N1 Pt1 C31 C38 -161.67(17)
N2 Pt1 C31 C38 -74.0(4)
C32 Pt1 C31 C38 117.9(2)
Cl1 Pt1 C31 C38 17.43(17)
C38 C31 C32 C33 -4.6(3)
Pt1 C31 C32 C33 110.4(2)
C38 C31 C32 Pt1 -115.1(2)
N1 Pt1 C32 C31 -100.11(13)
N2 Pt1 C32 C31 -173.61(16)
Cl1 Pt1 C32 C31 82.18(13)
N1 Pt1 C32 C33 139.68(16)
N2 Pt1 C32 C33 66.2(3)
C31 Pt1 C32 C33 -120.2(2)
Cl1 Pt1 C32 C33 -38.03(16)
C31 C32 C33 C34 85.5(3)
Pt1 C32 C33 C34 171.09(15)
C32 C33 C34 C35 -71.4(3)
C33 C34 C35 C36 68.0(3)
C34 C35 C36 C37 -100.8(3)
C35 C36 C37 C38 54.9(3)
C32 C31 C38 C37 -91.7(3)
Pt1 C31 C38 C37 -178.19(15)
C36 C37 C38 C31 50.1(3)
